data_8107107
loop_
_publ_author_name
'Xiong, Zhi-Qiang'
'Song, Xiu-Ying'
'Nie, Xu-Liang'

_publ_section_title
;
 Crystal structure of
 diaqua-bis(2-methyl-1H-imidazole-4,5-dicarboxylato-\k2-O,N)cadmium(II)
 tetrahydrate, C12H22CdN4O14
;
_journal_issue 4
_journal_name_full 'Zeitschrift f\"ur Kristallographie - New Crystal Structures'
_journal_page_first 1085
_journal_page_last 1086
_journal_paper_doi 10.1515/ncrs-2016-0068
_journal_volume 231
_journal_year 2016
_chemical_formula_moiety 'C12 H14 Cd N4 O10, 4(H2 O)'
_chemical_formula_sum 'C12 H22 Cd N4 O14'
_chemical_formula_weight 558.75
_space_group_IT_number 2
_space_group_name_Hall '-P 1'
_space_group_name_H-M_alt 'P -1'
_symmetry_cell_setting triclinic
_symmetry_space_group_name_H-M 'P -1'
_atom_sites_solution_hydrogens geom
_atom_sites_solution_primary direct
_atom_sites_solution_secondary difmap
_cell_angle_alpha 63.148(3)
_cell_angle_beta 76.750(3)
_cell_angle_gamma 66.225(3)
_cell_formula_units_Z 1
_cell_length_a 7.188(2)
_cell_length_b 8.895(3)
_cell_length_c 9.771(3)
_cell_measurement_reflns_used 4425
_cell_measurement_temperature 296(2)
_cell_measurement_theta_max 29.48
_cell_measurement_theta_min 2.73
_cell_volume 509.2(3)
_computing_cell_refinement 'Bruker SAINT'
_computing_data_collection 'Bruker APEX2'
_computing_data_reduction 'Bruker SAINT'
_computing_molecular_graphics 'Bruker SHELXTL'
_computing_publication_material 'Bruker SHELXTL'
_computing_structure_refinement 'SHELXL-97 (Sheldrick, 2008)'
_computing_structure_solution 'SHELXS-97 (Sheldrick, 2008)'
_diffrn_ambient_temperature 296(2)
_diffrn_measured_fraction_theta_full 0.992
_diffrn_measured_fraction_theta_max 0.992
_diffrn_measurement_device_type 'Bruker APEX-II CCD'
_diffrn_measurement_method '\f and \w scans'
_diffrn_radiation_monochromator graphite
_diffrn_radiation_source 'fine-focus sealed tube'
_diffrn_radiation_type MoK\a
_diffrn_radiation_wavelength 0.71073
_diffrn_reflns_av_R_equivalents 0.0231
_diffrn_reflns_av_sigmaI/netI 0.0317
_diffrn_reflns_limit_h_max 8
_diffrn_reflns_limit_h_min -8
_diffrn_reflns_limit_k_max 10
_diffrn_reflns_limit_k_min -10
_diffrn_reflns_limit_l_max 11
_diffrn_reflns_limit_l_min -11
_diffrn_reflns_number 3874
_diffrn_reflns_theta_full 25.50
_diffrn_reflns_theta_max 25.50
_diffrn_reflns_theta_min 2.34
_exptl_absorpt_coefficient_mu 1.152
_exptl_absorpt_correction_T_max 0.8375
_exptl_absorpt_correction_T_min 0.7861
_exptl_absorpt_correction_type multi-scan
_exptl_absorpt_process_details sadabs
_exptl_crystal_colour colorless
_exptl_crystal_density_diffrn 1.822
_exptl_crystal_density_method 'not measured'
_exptl_crystal_description block
_exptl_crystal_F_000 282
_exptl_crystal_size_max 0.22
_exptl_crystal_size_mid 0.20
_exptl_crystal_size_min 0.16
_refine_diff_density_max 0.590
_refine_diff_density_min -0.651
_refine_diff_density_rms 0.141
_refine_ls_extinction_method none
_refine_ls_goodness_of_fit_ref 1.083
_refine_ls_hydrogen_treatment mixed
_refine_ls_matrix_type full
_refine_ls_number_parameters 164
_refine_ls_number_reflns 1879
_refine_ls_number_restraints 10
_refine_ls_restrained_S_all 1.081
_refine_ls_R_factor_all 0.0255
_refine_ls_R_factor_gt 0.0253
_refine_ls_shift/su_max 0.025
_refine_ls_shift/su_mean 0.001
_refine_ls_structure_factor_coef Fsqd
_refine_ls_weighting_details 'calc w=1/[\s^2^(Fo^2^)+(0.0407P)^2^+0.2061P] where P=(Fo^2^+2Fc^2^)/3'
_refine_ls_weighting_scheme calc
_refine_ls_wR_factor_gt 0.0674
_refine_ls_wR_factor_ref 0.0676
_reflns_number_gt 1863
_reflns_number_total 1879
_reflns_threshold_expression >2sigma(I)
_cod_data_source_file suppl_ncrs-2016-0068_suppl.cif
_cod_data_source_block 1322_0m
_cod_original_sg_symbol_H-M P-1
_cod_database_code 8107107

loop_
_symmetry_equiv_pos_as_xyz
'x, y, z'
'-x, -y, -z'

loop_
_atom_site_label
_atom_site_type_symbol
_atom_site_fract_x
_atom_site_fract_y
_atom_site_fract_z
_atom_site_U_iso_or_equiv
_atom_site_adp_type
_atom_site_occupancy
_atom_site_symmetry_multiplicity
_atom_site_calc_flag
_atom_site_refinement_flags
_atom_site_disorder_assembly
_atom_site_disorder_group
Cd1 Cd 1.0000 1.0000 0.0000 0.03118(11) Uani 1 2 d S . .
O1 O 0.9506(3) 1.2382(2) 0.05901(19) 0.0387(4) Uani 1 1 d . . .
O2 O 0.8494(3) 1.3403(2) 0.2426(2) 0.0408(4) Uani 1 1 d . . .
O4 O 0.6709(3) 0.9966(3) 0.69875(19) 0.0393(4) Uani 1 1 d . . .
O3 O 0.7244(3) 1.2393(3) 0.5169(2) 0.0416(4) Uani 1 1 d . . .
H3 H 0.7573 1.2755 0.4248 0.062 Uiso 1 1 calc R . .
O5 O 0.6869(3) 1.1638(4) -0.1149(3) 0.0604(6) Uani 1 1 d D . .
N1 N 0.8578(3) 0.9324(2) 0.2449(2) 0.0269(4) Uani 1 1 d . . .
N2 N 0.7542(3) 0.8366(3) 0.4890(2) 0.0284(4) Uani 1 1 d D . .
C1 C 0.8039(4) 0.6378(3) 0.3565(3) 0.0393(5) Uani 1 1 d . . .
H1A H 0.6999 0.6723 0.2909 0.059 Uiso 1 1 calc R . .
H1B H 0.7753 0.5575 0.4581 0.059 Uiso 1 1 calc R . .
H1C H 0.9337 0.5787 0.3167 0.059 Uiso 1 1 calc R . .
C2 C 0.8083(3) 0.7998(3) 0.3627(3) 0.0283(4) Uani 1 1 d . . .
C3 C 0.8322(3) 1.0586(3) 0.2981(2) 0.0259(4) Uani 1 1 d . . .
C5 C 0.8804(4) 1.2241(3) 0.1921(3) 0.0304(5) Uani 1 1 d . . .
C4 C 0.7670(3) 1.0005(3) 0.4507(2) 0.0268(4) Uani 1 1 d . . .
C6 C 0.7169(3) 1.0797(3) 0.5653(3) 0.0298(5) Uani 1 1 d . . .
O6 O 0.3235(3) 0.3294(3) 1.0042(2) 0.0526(5) Uani 1 1 d D . .
O7 O 0.3486(5) 0.4207(4) 0.2413(3) 0.0689(7) Uani 1 1 d D . .
H2 H 0.716(6) 0.768(5) 0.578(2) 0.083 Uiso 1 1 d D . .
H3W H 0.251(5) 0.270(4) 1.056(4) 0.083 Uiso 1 1 d D . .
H4W H 0.263(5) 0.424(3) 0.936(4) 0.083 Uiso 1 1 d D . .
H1W H 0.692(6) 1.064(3) -0.100(5) 0.083 Uiso 1 1 d D . .
H2W H 0.577(4) 1.218(4) -0.081(5) 0.083 Uiso 1 1 d D . .
H5W H 0.334(7) 0.521(3) 0.229(4) 0.083 Uiso 1 1 d D . .
H6W H 0.334(7) 0.411(5) 0.166(3) 0.083 Uiso 1 1 d D . .

loop_
_atom_site_aniso_label
_atom_site_aniso_U_11
_atom_site_aniso_U_22
_atom_site_aniso_U_33
_atom_site_aniso_U_23
_atom_site_aniso_U_13
_atom_site_aniso_U_12
Cd1 0.03684(16) 0.03752(17) 0.02233(15) -0.01762(11) 0.00213(9) -0.01149(11)
O1 0.0566(11) 0.0377(9) 0.0265(8) -0.0153(7) 0.0081(7) -0.0236(8)
O2 0.0624(12) 0.0346(9) 0.0348(9) -0.0197(8) 0.0051(8) -0.0231(8)
O4 0.0467(10) 0.0491(11) 0.0250(9) -0.0194(8) 0.0031(7) -0.0166(8)
O3 0.0599(11) 0.0406(10) 0.0327(9) -0.0238(8) 0.0021(8) -0.0175(9)
O5 0.0416(11) 0.0928(18) 0.0559(13) -0.0527(14) -0.0069(9) -0.0037(11)
N1 0.0304(9) 0.0295(10) 0.0251(9) -0.0155(8) 0.0001(7) -0.0102(7)
N2 0.0316(9) 0.0313(10) 0.0238(9) -0.0120(8) -0.0003(7) -0.0117(8)
C1 0.0514(14) 0.0325(13) 0.0413(14) -0.0195(11) -0.0031(11) -0.0157(11)
C2 0.0306(11) 0.0298(11) 0.0284(11) -0.0152(9) -0.0012(8) -0.0103(9)
C3 0.0276(10) 0.0281(11) 0.0250(10) -0.0146(9) 0.0001(8) -0.0089(8)
C5 0.0342(11) 0.0306(12) 0.0281(11) -0.0133(9) 0.0000(9) -0.0120(9)
C4 0.0276(10) 0.0294(11) 0.0261(11) -0.0150(9) -0.0015(8) -0.0080(8)
C6 0.0283(10) 0.0367(12) 0.0282(12) -0.0193(10) -0.0018(8) -0.0077(9)
O6 0.0541(12) 0.0422(11) 0.0523(13) -0.0169(10) 0.0141(10) -0.0194(9)
O7 0.0917(18) 0.0700(17) 0.0406(12) -0.0026(11) -0.0056(12) -0.0455(16)

loop_
_atom_type_symbol
_atom_type_description
_atom_type_scat_dispersion_real
_atom_type_scat_dispersion_imag
_atom_type_scat_source
C C 0.0033 0.0016 'International Tables Vol C Tables 4.2.6.8 and 6.1.1.4'
H H 0.0000 0.0000 'International Tables Vol C Tables 4.2.6.8 and 6.1.1.4'
Cd Cd -0.8075 1.2024 'International Tables Vol C Tables 4.2.6.8 and 6.1.1.4'
N N 0.0061 0.0033 'International Tables Vol C Tables 4.2.6.8 and 6.1.1.4'
O O 0.0106 0.0060 'International Tables Vol C Tables 4.2.6.8 and 6.1.1.4'

loop_
_geom_angle_atom_site_label_1
_geom_angle_atom_site_label_2
_geom_angle_atom_site_label_3
_geom_angle
_geom_angle_site_symmetry_1
_geom_angle_site_symmetry_3
N1 Cd1 N1 180.00(6) . 2_775
N1 Cd1 O1 106.35(6) . 2_775
N1 Cd1 O1 73.65(6) 2_775 2_775
N1 Cd1 O1 73.65(6) . .
N1 Cd1 O1 106.35(6) 2_775 .
O1 Cd1 O1 180.0 2_775 .
N1 Cd1 O5 85.60(7) . 2_775
N1 Cd1 O5 94.40(7) 2_775 2_775
O1 Cd1 O5 87.82(8) 2_775 2_775
O1 Cd1 O5 92.18(8) . 2_775
N1 Cd1 O5 94.40(7) . .
N1 Cd1 O5 85.60(7) 2_775 .
O1 Cd1 O5 92.18(8) 2_775 .
O1 Cd1 O5 87.82(8) . .
O5 Cd1 O5 180.0 2_775 .
C5 O1 Cd1 116.47(15) . .
C6 O3 H3 109.5 . .
Cd1 O5 H1W 83(3) . .
Cd1 O5 H2W 129(3) . .
H1W O5 H2W 110.7(18) . .
C2 N1 C3 106.52(18) . .
C2 N1 Cd1 140.69(15) . .
C3 N1 Cd1 112.33(14) . .
C2 N2 C4 108.31(18) . .
C2 N2 H2 125(3) . .
C4 N2 H2 127(3) . .
C2 C1 H1A 109.5 . .
C2 C1 H1B 109.5 . .
H1A C1 H1B 109.5 . .
C2 C1 H1C 109.5 . .
H1A C1 H1C 109.5 . .
H1B C1 H1C 109.5 . .
N1 C2 N2 110.21(19) . .
N1 C2 C1 125.5(2) . .
N2 C2 C1 124.3(2) . .
N1 C3 C4 109.35(19) . .
N1 C3 C5 119.34(19) . .
C4 C3 C5 131.3(2) . .
O1 C5 O2 124.0(2) . .
O1 C5 C3 118.0(2) . .
O2 C5 C3 118.0(2) . .
N2 C4 C3 105.61(19) . .
N2 C4 C6 121.6(2) . .
C3 C4 C6 132.8(2) . .
O4 C6 O3 122.2(2) . .
O4 C6 C4 120.6(2) . .
O3 C6 C4 117.2(2) . .
H3W O6 H4W 113.3(18) . .
H5W O7 H6W 115.7(19) . .

loop_
_geom_bond_atom_site_label_1
_geom_bond_atom_site_label_2
_geom_bond_distance
_geom_bond_site_symmetry_2
Cd1 N1 2.2820(19) .
Cd1 N1 2.2820(19) 2_775
Cd1 O1 2.3129(19) 2_775
Cd1 O1 2.3129(19) .
Cd1 O5 2.342(2) 2_775
Cd1 O5 2.342(2) .
O1 C5 1.250(3) .
O2 C5 1.260(3) .
O4 C6 1.219(3) .
O3 C6 1.298(3) .
O3 H3 0.8200 .
O5 H1W 0.824(10) .
O5 H2W 0.827(10) .
N1 C2 1.329(3) .
N1 C3 1.371(3) .
N2 C2 1.350(3) .
N2 C4 1.370(3) .
N2 H2 0.868(10) .
C1 C2 1.482(3) .
C1 H1A 0.9600 .
C1 H1B 0.9600 .
C1 H1C 0.9600 .
C3 C4 1.375(3) .
C3 C5 1.493(3) .
C4 C6 1.484(3) .
O6 H3W 0.816(10) .
O6 H4W 0.819(10) .
O7 H5W 0.809(10) .
O7 H6W 0.814(10) .

loop_
_geom_hbond_atom_site_label_D
_geom_hbond_atom_site_label_H
_geom_hbond_atom_site_label_A
_geom_hbond_distance_DH
_geom_hbond_distance_HA
_geom_hbond_distance_DA
_geom_hbond_angle_DHA
_geom_hbond_site_symmetry_A
O7 H6W O6 0.814(10) 2.038(11) 2.840(4) 168(4) 1_554
O6 H3W O1 0.816(10) 2.28(2) 2.972(3) 143(3) 1_446
O5 H2W O6 0.827(10) 1.894(11) 2.720(3) 177(4) 1_564
O5 H1W O1 0.824(10) 2.81(3) 3.354(3) 125(3) 2_775
O7 H5W O5 0.809(10) 2.458(17) 3.242(4) 164(4) 2_675
O6 H4W O2 0.819(10) 2.017(10) 2.832(3) 173(4) 2_676
O6 H3W O4 0.816(10) 2.47(3) 3.032(3) 127(3) 2_667
N2 H2 O7 0.868(10) 1.928(14) 2.784(3) 168(4) 2_666
O3 H3 O2 0.82 1.67 2.484(3) 174.0 .
